data_7056060
loop_
_publ_author_name
'Dudkin, Semyon V.'
'Belov, Alexander S.'
'Nelyubina, Yulia V.'
'Savchuk, Anastasia V.'
'Pavlov, Alexander A.'
'Novikov, Valentin V.'
'Voloshin, Yan Z.'

_publ_section_title
;
 Synthesis, X-ray structure and electrochemical properties of hybrid
 binuclear metallophthalocyaninate-capped tris-pyridineoximates
;
_journal_issue 9
_journal_name_full 'New J. Chem.'
_journal_page_first 3251
_journal_paper_doi 10.1039/C7NJ00131B
_journal_volume 41
_journal_year 2017
_chemical_formula_moiety 'C53 H37 Fe Hf N14 O3, Cl O4'
_chemical_formula_sum 'C53 H37 Cl Fe Hf N14 O7'
_chemical_formula_weight 1251.75
_space_group_crystal_system triclinic
_space_group_IT_number 2
_space_group_name_Hall '-P 1'
_space_group_name_H-M_alt 'P -1'
_symmetry_space_group_name_Hall '-P 1'
_symmetry_space_group_name_H-M 'P -1'
_atom_sites_solution_hydrogens geom
_audit_creation_method SHELXL-2014/6
_audit_update_record
;
2016-09-06 deposited with the CCDC.
2017-03-06 downloaded from the CCDC.
;
_cell_angle_alpha 79.198(3)
_cell_angle_beta 81.175(3)
_cell_angle_gamma 89.104(4)
_cell_formula_units_Z 2
_cell_length_a 12.1688(19)
_cell_length_b 13.742(2)
_cell_length_c 15.640(2)
_cell_measurement_reflns_used 3666
_cell_measurement_temperature 120(2)
_cell_measurement_theta_max 30
_cell_measurement_theta_min 3
_cell_volume 2538.4(6)
_computing_cell_refinement 'APEX2 (Bruker, 2005)'
_computing_data_collection 'APEX2 (Bruker, 2005)'
_computing_data_reduction 'APEX2 (Bruker, 2005)'
_computing_molecular_graphics 'SHELXL-2014/6 (Sheldrick, 2014)'
_computing_publication_material 'SHELXL-2014/6 (Sheldrick, 2014)'
_computing_structure_refinement 'SHELXL-2014/6 (Sheldrick, 2014)'
_computing_structure_solution 'APEX2 (Bruker, 2005)'
_diffrn_ambient_temperature 120(2)
_diffrn_measured_fraction_theta_full 1.000
_diffrn_measured_fraction_theta_max 1.000
_diffrn_measurement_device_type 'Bruker APEX2 DUO CCD area detector'
_diffrn_measurement_method 'phi and omega scans'
_diffrn_radiation_type MoK\a
_diffrn_radiation_wavelength 0.71073
_diffrn_reflns_av_R_equivalents 0.0795
_diffrn_reflns_av_unetI/netI 0.0764
_diffrn_reflns_Laue_measured_fraction_full 1.000
_diffrn_reflns_Laue_measured_fraction_max 1.000
_diffrn_reflns_limit_h_max 15
_diffrn_reflns_limit_h_min -15
_diffrn_reflns_limit_k_max 16
_diffrn_reflns_limit_k_min -16
_diffrn_reflns_limit_l_max 19
_diffrn_reflns_limit_l_min -19
_diffrn_reflns_number 33117
_diffrn_reflns_point_group_measured_fraction_full 1.000
_diffrn_reflns_point_group_measured_fraction_max 1.000
_diffrn_reflns_theta_full 25.242
_diffrn_reflns_theta_max 26.000
_diffrn_reflns_theta_min 1.993
_exptl_absorpt_coefficient_mu 2.451
_exptl_absorpt_correction_T_max 0.0132
_exptl_absorpt_correction_T_min 0.0013
_exptl_absorpt_correction_type multi-scan
_exptl_absorpt_process_details 'APEX2 (Bruker, 2005)'
_exptl_crystal_colour black
_exptl_crystal_density_diffrn 1.638
_exptl_crystal_description plate
_exptl_crystal_F_000 1248
_exptl_crystal_size_max 0.250
_exptl_crystal_size_mid 0.100
_exptl_crystal_size_min 0.010
_refine_diff_density_max 2.945
_refine_diff_density_min -0.542
_refine_diff_density_rms 0.184
_refine_ls_extinction_method none
_refine_ls_goodness_of_fit_ref 1.002
_refine_ls_hydrogen_treatment constr
_refine_ls_matrix_type full
_refine_ls_number_parameters 698
_refine_ls_number_reflns 9953
_refine_ls_number_restraints 0
_refine_ls_restrained_S_all 1.002
_refine_ls_R_factor_all 0.0962
_refine_ls_R_factor_gt 0.0710
_refine_ls_shift/su_max 0.004
_refine_ls_shift/su_mean 0.000
_refine_ls_structure_factor_coef Fsqd
_refine_ls_weighting_details 'w=1/[\s^2^(Fo^2^)+(0.1033P)^2^] where P=(Fo^2^+2Fc^2^)/3'
_refine_ls_weighting_scheme calc
_refine_ls_wR_factor_gt 0.1653
_refine_ls_wR_factor_ref 0.1807
_reflns_Friedel_coverage 0.000
_reflns_number_gt 7030
_reflns_number_total 9953
_reflns_threshold_expression 'I > 2\s(I)'
_cod_data_source_file c7nj00131b2.cif
_cod_data_source_block FeHf
_cod_depositor_comments 'Adding full bibliography for 7056058--7056062.cif.'
_cod_original_cell_volume 2538.4(7)
_cod_database_code 7056060
_shelx_space_group_comment
;
The symmetry employed for this shelxl refinement is uniquely defined
by the following loop, which should always be used as a source of
symmetry information in preference to the above space-group names.
They are only intended as comments.
;
_shelx_estimated_absorpt_t_min 0.579
_shelx_estimated_absorpt_t_max 0.976
_shelxl_version_number 2014/6

loop_
_space_group_symop_operation_xyz
'x, y, z'
'-x, -y, -z'

loop_
_atom_site_label
_atom_site_type_symbol
_atom_site_fract_x
_atom_site_fract_y
_atom_site_fract_z
_atom_site_U_iso_or_equiv
_atom_site_adp_type
_atom_site_occupancy
_atom_site_site_symmetry_order
_atom_site_calc_flag
_atom_site_refinement_flags_posn
_atom_site_refinement_flags_adp
Hf1 Hf 0.41095(3) 0.64454(3) 0.83579(3) 0.05129(15) Uani 1 1 d . .
Fe1 Fe 0.29043(11) 0.66858(10) 0.63009(8) 0.0530(3) Uani 1 1 d . .
O1 O 0.3700(5) 0.5337(5) 0.7671(4) 0.0555(14) Uani 1 1 d . .
O2 O 0.2560(5) 0.7030(5) 0.8063(4) 0.0527(14) Uani 1 1 d . .
O3 O 0.4741(6) 0.7195(5) 0.7086(4) 0.0611(16) Uani 1 1 d . .
N1 N 0.2931(6) 0.5505(6) 0.7127(5) 0.0538(18) Uani 1 1 d . .
N2 N 0.1465(6) 0.6110(6) 0.6224(5) 0.0550(18) Uani 1 1 d . .
N3 N 0.2445(6) 0.7393(6) 0.7223(5) 0.0531(17) Uani 1 1 d . .
N4 N 0.2596(6) 0.7976(6) 0.5594(5) 0.0535(17) Uani 1 1 d . .
N5 N 0.4396(6) 0.6982(6) 0.6366(5) 0.0563(18) Uani 1 1 d . .
N6 N 0.3649(7) 0.6205(6) 0.5249(5) 0.0573(19) Uani 1 1 d . .
C1 C 0.2162(9) 0.3820(7) 0.7786(7) 0.064(2) Uani 1 1 d . .
H1A H 0.2905 0.3678 0.7943 0.096 Uiso 1 1 calc R U
H1B H 0.1943 0.3309 0.7482 0.096 Uiso 1 1 calc R U
H1C H 0.1627 0.3823 0.8322 0.096 Uiso 1 1 calc R U
C2 C 0.2177(8) 0.4817(7) 0.7190(6) 0.056(2) Uani 1 1 d . .
C3 C 0.1325(8) 0.5161(7) 0.6657(6) 0.058(2) Uani 1 1 d . .
C4 C 0.0400(9) 0.4596(8) 0.6640(6) 0.062(2) Uani 1 1 d . .
H4A H 0.0313 0.3934 0.6958 0.075 Uiso 1 1 calc R U
C5 C -0.0391(9) 0.5017(8) 0.6150(6) 0.063(2) Uani 1 1 d . .
H5A H -0.1031 0.4645 0.6120 0.075 Uiso 1 1 calc R U
C6 C -0.0250(8) 0.5971(8) 0.5707(6) 0.059(2) Uani 1 1 d . .
H6A H -0.0792 0.6270 0.5368 0.071 Uiso 1 1 calc R U
C7 C 0.0678(7) 0.6492(7) 0.5757(6) 0.055(2) Uani 1 1 d . .
H7A H 0.0767 0.7156 0.5445 0.066 Uiso 1 1 calc R U
C8 C 0.1861(9) 0.8930(7) 0.7687(7) 0.063(2) Uani 1 1 d . .
H8A H 0.1537 0.8526 0.8252 0.094 Uiso 1 1 calc R U
H8B H 0.1324 0.9427 0.7487 0.094 Uiso 1 1 calc R U
H8C H 0.2538 0.9263 0.7759 0.094 Uiso 1 1 calc R U
C9 C 0.2136(7) 0.8296(7) 0.7036(6) 0.053(2) Uani 1 1 d . .
C10 C 0.2174(8) 0.8630(7) 0.6088(6) 0.052(2) Uani 1 1 d . .
C11 C 0.1838(9) 0.9558(7) 0.5708(6) 0.061(2) Uani 1 1 d . .
H11A H 0.1544 1.0013 0.6069 0.073 Uiso 1 1 calc R U
C12 C 0.1933(10) 0.9818(8) 0.4801(8) 0.074(3) Uani 1 1 d . .
H12A H 0.1705 1.0449 0.4525 0.089 Uiso 1 1 calc R U
C13 C 0.2362(10) 0.9139(9) 0.4322(8) 0.074(3) Uani 1 1 d . .
H13A H 0.2432 0.9292 0.3698 0.089 Uiso 1 1 calc R U
C14 C 0.2698(9) 0.8234(8) 0.4723(7) 0.067(3) Uani 1 1 d . .
H14A H 0.3012 0.7779 0.4369 0.080 Uiso 1 1 calc R U
C15 C 0.6341(9) 0.7182(9) 0.5665(8) 0.075(3) Uani 1 1 d . .
H15A H 0.6643 0.6780 0.6159 0.112 Uiso 1 1 calc R U
H15B H 0.6394 0.7885 0.5697 0.112 Uiso 1 1 calc R U
H15C H 0.6766 0.7067 0.5109 0.112 Uiso 1 1 calc R U
C16 C 0.5170(8) 0.6907(8) 0.5707(7) 0.064(2) Uani 1 1 d . .
C17 C 0.4737(9) 0.6505(8) 0.5040(6) 0.064(3) Uani 1 1 d . .
C18 C 0.5366(9) 0.6356(9) 0.4252(7) 0.070(3) Uani 1 1 d . .
H18A H 0.6118 0.6579 0.4097 0.084 Uiso 1 1 calc R U
C19 C 0.4882(10) 0.5885(9) 0.3708(7) 0.075(3) Uani 1 1 d . .
H19A H 0.5291 0.5790 0.3162 0.089 Uiso 1 1 calc R U
C20 C 0.3795(10) 0.5546(8) 0.3953(6) 0.068(3) Uani 1 1 d . .
H20A H 0.3455 0.5184 0.3600 0.082 Uiso 1 1 calc R U
C21 C 0.3224(10) 0.5749(8) 0.4722(7) 0.066(3) Uani 1 1 d . .
H21A H 0.2467 0.5542 0.4880 0.079 Uiso 1 1 calc R U
N7 N 0.5136(6) 0.5124(6) 0.8728(5) 0.0552(18) Uani 1 1 d . .
N8 N 0.3676(7) 0.3924(6) 0.9432(5) 0.0559(18) Uani 1 1 d . .
N9 N 0.3045(6) 0.5571(6) 0.9533(5) 0.0541(17) Uani 1 1 d . .
N10 N 0.1971(7) 0.6883(6) 1.0076(5) 0.0586(19) Uani 1 1 d . .
N11 N 0.3721(6) 0.7547(6) 0.9248(5) 0.0560(18) Uani 1 1 d . .
N12 N 0.5253(7) 0.8688(6) 0.8725(5) 0.0589(19) Uani 1 1 d . .
N13 N 0.5759(6) 0.7056(6) 0.8441(5) 0.0533(17) Uani 1 1 d . .
N14 N 0.6904(6) 0.5774(6) 0.7954(5) 0.0563(18) Uani 1 1 d . .
C22 C 0.6193(8) 0.5043(8) 0.8312(6) 0.058(2) Uani 1 1 d . .
C23 C 0.6410(8) 0.4005(8) 0.8283(6) 0.058(2) Uani 1 1 d . .
C24 C 0.7353(9) 0.3526(8) 0.7910(6) 0.062(2) Uani 1 1 d . .
H24A H 0.8017 0.3882 0.7638 0.075 Uiso 1 1 calc R U
C25 C 0.7263(9) 0.2545(8) 0.7960(7) 0.068(3) Uani 1 1 d . .
H25A H 0.7876 0.2198 0.7712 0.082 Uiso 1 1 calc R U
C26 C 0.6293(11) 0.2021(8) 0.8365(8) 0.076(3) Uani 1 1 d . .
H26A H 0.6256 0.1330 0.8369 0.091 Uiso 1 1 calc R U
C27 C 0.5399(9) 0.2463(7) 0.8752(7) 0.066(3) Uani 1 1 d . .
H27A H 0.4752 0.2093 0.9044 0.079 Uiso 1 1 calc R U
C28 C 0.5468(8) 0.3481(8) 0.8706(6) 0.060(2) Uani 1 1 d . .
C29 C 0.4685(8) 0.4194(7) 0.8988(6) 0.055(2) Uani 1 1 d . .
C30 C 0.2936(8) 0.4575(7) 0.9684(6) 0.055(2) Uani 1 1 d . .
C31 C 0.1885(8) 0.4284(8) 1.0240(6) 0.058(2) Uani 1 1 d . .
C32 C 0.1341(9) 0.3381(8) 1.0507(7) 0.066(3) Uani 1 1 d . .
H32A H 0.1659 0.2793 1.0346 0.079 Uiso 1 1 calc R U
C33 C 0.0307(8) 0.3376(8) 1.1022(6) 0.063(2) Uani 1 1 d . .
H33A H -0.0102 0.2771 1.1215 0.075 Uiso 1 1 calc R U
C34 C -0.0133(9) 0.4220(9) 1.1257(7) 0.071(3) Uani 1 1 d . .
H34A H -0.0832 0.4180 1.1628 0.085 Uiso 1 1 calc R U
C35 C 0.0389(8) 0.5131(8) 1.0983(6) 0.059(2) Uani 1 1 d . .
H35A H 0.0064 0.5717 1.1142 0.071 Uiso 1 1 calc R U
C36 C 0.1426(9) 0.5141(8) 1.0454(7) 0.063(2) Uani 1 1 d . .
C37 C 0.2152(7) 0.5945(7) 1.0012(6) 0.054(2) Uani 1 1 d . .
C38 C 0.2684(8) 0.7610(7) 0.9740(6) 0.055(2) Uani 1 1 d . .
C39 C 0.2511(10) 0.8597(8) 0.9878(7) 0.066(3) Uani 1 1 d . .
C40 C 0.1622(9) 0.9065(9) 1.0305(8) 0.071(3) Uani 1 1 d . .
H40A H 0.0949 0.8716 1.0563 0.086 Uiso 1 1 calc R U
C41 C 0.1751(11) 1.0036(10) 1.0338(9) 0.084(3) Uani 1 1 d . .
H41A H 0.1155 1.0371 1.0622 0.101 Uiso 1 1 calc R U
C42 C 0.2731(12) 1.0549(9) 0.9967(9) 0.082(3) Uani 1 1 d . .
H42A H 0.2790 1.1228 1.0005 0.099 Uiso 1 1 calc R U
C43 C 0.3625(10) 1.0104(8) 0.9545(8) 0.071(3) Uani 1 1 d . .
H43A H 0.4297 1.0461 0.9298 0.086 Uiso 1 1 calc R U
C44 C 0.3504(8) 0.9141(7) 0.9496(6) 0.058(2) Uani 1 1 d . .
C45 C 0.4233(8) 0.8450(7) 0.9121(6) 0.057(2) Uani 1 1 d . .
C46 C 0.5945(9) 0.8057(8) 0.8416(6) 0.062(2) Uani 1 1 d . .
C47 C 0.7074(8) 0.8315(8) 0.7973(6) 0.057(2) Uani 1 1 d . .
C48 C 0.7664(9) 0.9213(9) 0.7781(7) 0.067(3) Uani 1 1 d . .
H48A H 0.7350 0.9797 0.7954 0.080 Uiso 1 1 calc R U
C49 C 0.8711(9) 0.9206(9) 0.7331(7) 0.069(3) Uani 1 1 d . .
H49A H 0.9155 0.9792 0.7213 0.083 Uiso 1 1 calc R U
C50 C 0.9140(9) 0.8386(9) 0.7047(7) 0.070(3) Uani 1 1 d . .
H50A H 0.9853 0.8436 0.6696 0.084 Uiso 1 1 calc R U
C51 C 0.8590(9) 0.7482(8) 0.7244(7) 0.067(3) Uani 1 1 d . .
H51A H 0.8917 0.6902 0.7073 0.081 Uiso 1 1 calc R U
C52 C 0.7525(8) 0.7480(7) 0.7710(6) 0.056(2) Uani 1 1 d . .
C53 C 0.6704(8) 0.6688(7) 0.8033(6) 0.057(2) Uani 1 1 d . .
Cl1S Cl -0.0528(3) 0.7995(2) 0.3795(2) 0.0761(7) Uani 1 1 d . .
O1S O 0.0465(8) 0.7469(7) 0.3601(6) 0.091(2) Uani 1 1 d . .
O3S O -0.0526(9) 0.8334(7) 0.4584(6) 0.097(3) Uani 1 1 d . .
O4S O -0.1461(7) 0.7359(7) 0.3883(6) 0.087(2) Uani 1 1 d . .
O2S O -0.0588(11) 0.8801(7) 0.3093(7) 0.112(3) Uani 1 1 d . .

loop_
_atom_site_aniso_label
_atom_site_aniso_U_11
_atom_site_aniso_U_22
_atom_site_aniso_U_33
_atom_site_aniso_U_23
_atom_site_aniso_U_13
_atom_site_aniso_U_12
Hf1 0.0500(2) 0.0554(2) 0.0483(2) -0.00991(15) -0.00701(14) 0.00562(15)
Fe1 0.0530(7) 0.0567(7) 0.0489(7) -0.0101(6) -0.0069(5) 0.0079(6)
O1 0.061(4) 0.058(4) 0.051(3) -0.015(3) -0.014(3) 0.010(3)
O2 0.051(3) 0.059(4) 0.047(3) -0.008(3) -0.008(3) 0.011(3)
O3 0.062(4) 0.066(4) 0.054(4) -0.010(3) -0.008(3) 0.003(3)
N1 0.053(4) 0.062(5) 0.047(4) -0.015(3) -0.003(3) 0.011(4)
N2 0.055(4) 0.061(5) 0.051(4) -0.015(4) -0.010(3) 0.016(4)
N3 0.050(4) 0.056(4) 0.052(4) -0.007(3) -0.005(3) -0.006(3)
N4 0.055(4) 0.055(4) 0.050(4) -0.007(3) -0.009(3) 0.003(3)
N5 0.053(4) 0.064(5) 0.053(4) -0.008(4) -0.015(3) 0.005(4)
N6 0.058(5) 0.069(5) 0.048(4) -0.017(4) -0.011(3) 0.019(4)
C1 0.072(6) 0.056(5) 0.065(6) -0.012(5) -0.013(5) 0.002(5)
C2 0.058(5) 0.058(5) 0.051(5) -0.013(4) -0.005(4) 0.006(4)
C3 0.067(6) 0.057(5) 0.051(5) -0.015(4) -0.010(4) 0.014(5)
C4 0.068(6) 0.067(6) 0.054(5) -0.013(4) -0.012(5) -0.001(5)
C5 0.064(6) 0.071(6) 0.057(5) -0.022(5) -0.007(4) 0.002(5)
C6 0.062(6) 0.068(6) 0.047(5) -0.013(4) -0.007(4) 0.014(5)
C7 0.051(5) 0.059(5) 0.057(5) -0.018(4) -0.008(4) 0.007(4)
C8 0.068(6) 0.055(5) 0.062(6) -0.002(4) -0.014(5) 0.004(5)
C9 0.051(5) 0.055(5) 0.053(5) -0.010(4) -0.005(4) 0.002(4)
C10 0.053(5) 0.051(5) 0.054(5) -0.010(4) -0.011(4) 0.002(4)
C11 0.071(6) 0.053(5) 0.055(5) -0.006(4) -0.003(4) 0.000(4)
C12 0.083(7) 0.060(6) 0.077(7) 0.003(5) -0.025(6) 0.011(5)
C13 0.083(7) 0.070(7) 0.067(7) -0.008(5) -0.012(6) 0.009(6)
C14 0.078(7) 0.062(6) 0.058(6) -0.005(5) -0.012(5) 0.013(5)
C15 0.067(6) 0.088(8) 0.064(6) -0.009(6) -0.001(5) 0.002(6)
C16 0.054(5) 0.072(6) 0.060(6) -0.005(5) 0.004(4) 0.008(5)
C17 0.068(6) 0.078(7) 0.046(5) -0.009(5) -0.010(4) 0.026(5)
C18 0.064(6) 0.087(7) 0.055(6) -0.008(5) -0.010(5) 0.027(5)
C19 0.083(8) 0.086(8) 0.055(6) -0.022(5) -0.005(5) 0.034(6)
C20 0.084(7) 0.074(6) 0.050(5) -0.015(5) -0.020(5) 0.035(6)
C21 0.075(7) 0.069(6) 0.058(6) -0.015(5) -0.022(5) 0.014(5)
N7 0.055(4) 0.055(4) 0.054(4) -0.009(3) -0.008(3) 0.004(3)
N8 0.062(5) 0.052(4) 0.054(4) 0.000(3) -0.020(4) 0.001(4)
N9 0.053(4) 0.054(4) 0.052(4) -0.004(3) -0.005(3) 0.002(3)
N10 0.061(5) 0.065(5) 0.053(4) -0.017(4) -0.009(4) 0.009(4)
N11 0.056(4) 0.065(5) 0.051(4) -0.019(4) -0.011(3) 0.008(4)
N12 0.057(5) 0.062(5) 0.058(4) -0.011(4) -0.010(4) -0.002(4)
N13 0.048(4) 0.062(5) 0.050(4) -0.011(3) -0.007(3) 0.011(3)
N14 0.052(4) 0.069(5) 0.047(4) -0.008(4) -0.008(3) 0.004(4)
C22 0.059(5) 0.073(6) 0.044(5) -0.005(4) -0.017(4) 0.008(5)
C23 0.056(5) 0.067(6) 0.050(5) -0.004(4) -0.014(4) 0.009(4)
C24 0.063(6) 0.067(6) 0.052(5) -0.002(4) -0.004(4) 0.006(5)
C25 0.073(7) 0.069(7) 0.061(6) -0.006(5) -0.013(5) 0.025(5)
C26 0.092(8) 0.059(6) 0.076(7) -0.016(5) -0.012(6) 0.020(6)
C27 0.075(7) 0.055(6) 0.065(6) 0.001(5) -0.016(5) 0.007(5)
C28 0.064(6) 0.066(6) 0.049(5) -0.011(4) -0.013(4) 0.011(5)
C29 0.061(5) 0.061(5) 0.044(5) -0.009(4) -0.018(4) 0.010(4)
C30 0.055(5) 0.063(6) 0.045(5) -0.009(4) -0.007(4) 0.000(4)
C31 0.058(5) 0.067(6) 0.046(5) -0.001(4) -0.012(4) 0.007(4)
C32 0.066(6) 0.069(6) 0.057(5) 0.001(5) -0.009(5) 0.000(5)
C33 0.060(6) 0.074(6) 0.050(5) 0.000(5) -0.008(4) -0.009(5)
C34 0.065(6) 0.088(8) 0.054(6) -0.006(5) -0.001(5) 0.003(6)
C35 0.058(5) 0.074(6) 0.045(5) -0.010(4) -0.005(4) 0.005(5)
C36 0.064(6) 0.072(6) 0.057(5) -0.013(5) -0.014(4) 0.005(5)
C37 0.051(5) 0.064(6) 0.044(4) -0.007(4) -0.004(4) 0.000(4)
C38 0.056(5) 0.062(6) 0.049(5) -0.012(4) -0.011(4) 0.004(4)
C39 0.080(7) 0.066(6) 0.059(6) -0.018(5) -0.025(5) 0.007(5)
C40 0.063(6) 0.079(7) 0.076(7) -0.031(6) -0.004(5) 0.004(5)
C41 0.073(7) 0.093(9) 0.092(9) -0.037(7) -0.009(6) 0.025(7)
C42 0.101(9) 0.061(6) 0.089(8) -0.025(6) -0.016(7) 0.019(6)
C43 0.074(7) 0.065(6) 0.077(7) -0.016(5) -0.015(5) 0.007(5)
C44 0.061(6) 0.062(6) 0.051(5) -0.011(4) -0.011(4) 0.008(4)
C45 0.061(5) 0.059(5) 0.052(5) -0.011(4) -0.013(4) 0.006(4)
C46 0.068(6) 0.068(6) 0.047(5) -0.006(4) -0.006(4) 0.009(5)
C47 0.053(5) 0.069(6) 0.049(5) -0.010(4) -0.010(4) 0.002(4)
C48 0.060(6) 0.075(7) 0.064(6) -0.003(5) -0.017(5) 0.005(5)
C49 0.068(6) 0.071(7) 0.065(6) 0.003(5) -0.017(5) -0.003(5)
C50 0.057(6) 0.086(8) 0.063(6) 0.001(5) -0.011(5) 0.005(5)
C51 0.067(6) 0.072(7) 0.060(6) -0.006(5) -0.010(5) 0.007(5)
C52 0.057(5) 0.058(5) 0.055(5) -0.008(4) -0.014(4) 0.001(4)
C53 0.063(6) 0.064(6) 0.045(5) -0.013(4) -0.012(4) 0.007(5)
Cl1S 0.097(2) 0.0555(14) 0.0767(17) -0.0128(12) -0.0164(15) 0.0089(14)
O1S 0.085(6) 0.085(6) 0.102(6) -0.022(5) -0.004(5) -0.012(5)
O3S 0.134(8) 0.081(5) 0.088(6) -0.030(5) -0.041(6) 0.024(5)
O4S 0.073(5) 0.093(6) 0.099(6) -0.036(5) -0.007(4) 0.013(4)
O2S 0.166(10) 0.074(6) 0.097(7) -0.006(5) -0.033(7) 0.010(6)

loop_
_atom_type_symbol
_atom_type_description
_atom_type_scat_dispersion_real
_atom_type_scat_dispersion_imag
_atom_type_scat_source
C C 0.0033 0.0016 'International Tables Vol C Tables 4.2.6.8 and 6.1.1.4'
H H 0.0000 0.0000 'International Tables Vol C Tables 4.2.6.8 and 6.1.1.4'
N N 0.0061 0.0033 'International Tables Vol C Tables 4.2.6.8 and 6.1.1.4'
O O 0.0106 0.0060 'International Tables Vol C Tables 4.2.6.8 and 6.1.1.4'
Fe Fe 0.3463 0.8444 'International Tables Vol C Tables 4.2.6.8 and 6.1.1.4'
Hf Hf -0.5830 6.1852 'International Tables Vol C Tables 4.2.6.8 and 6.1.1.4'
Cl Cl 0.1484 0.1585 'International Tables Vol C Tables 4.2.6.8 and 6.1.1.4'

loop_
_geom_angle_atom_site_label_1
_geom_angle_atom_site_label_2
_geom_angle_atom_site_label_3
_geom_angle
O3 Hf1 O2 84.7(2)
O3 Hf1 O1 83.0(3)
O2 Hf1 O1 82.8(2)
O3 Hf1 N13 73.7(3)
O2 Hf1 N13 136.3(3)
O1 Hf1 N13 129.8(3)
O3 Hf1 N7 109.9(3)
O2 Hf1 N7 148.6(3)
O1 Hf1 N7 72.1(3)
N13 Hf1 N7 75.1(3)
O3 Hf1 N9 164.3(3)
O2 Hf1 N9 82.8(3)
O1 Hf1 N9 86.0(3)
N13 Hf1 N9 122.0(3)
N7 Hf1 N9 77.0(3)
O3 Hf1 N11 109.3(3)
O2 Hf1 N11 76.3(3)
O1 Hf1 N11 154.4(3)
N13 Hf1 N11 75.8(3)
N7 Hf1 N11 121.1(3)
N9 Hf1 N11 77.0(3)
N1 Fe1 N5 91.5(3)
N1 Fe1 N3 90.4(3)
N5 Fe1 N3 88.9(3)
N1 Fe1 N2 80.4(3)
N5 Fe1 N2 168.5(3)
N3 Fe1 N2 99.2(3)
N1 Fe1 N4 168.2(3)
N5 Fe1 N4 96.0(3)
N3 Fe1 N4 80.6(3)
N2 Fe1 N4 93.4(3)
N1 Fe1 N6 98.3(3)
N5 Fe1 N6 80.5(3)
N3 Fe1 N6 166.4(3)
N2 Fe1 N6 92.6(3)
N4 Fe1 N6 92.0(3)
N1 O1 Hf1 120.7(5)
N3 O2 Hf1 119.5(5)
N5 O3 Hf1 122.1(5)
C2 N1 O1 118.0(8)
C2 N1 Fe1 119.7(6)
O1 N1 Fe1 122.3(6)
C7 N2 C3 117.5(9)
C7 N2 Fe1 129.3(7)
C3 N2 Fe1 113.0(6)
C9 N3 O2 117.6(7)
C9 N3 Fe1 119.6(6)
O2 N3 Fe1 122.3(6)
C14 N4 C10 118.7(8)
C14 N4 Fe1 128.3(7)
C10 N4 Fe1 112.9(6)
C16 N5 O3 116.2(8)
C16 N5 Fe1 119.6(7)
O3 N5 Fe1 124.0(6)
C21 N6 C17 119.0(9)
C21 N6 Fe1 129.0(7)
C17 N6 Fe1 111.6(6)
C2 C1 H1A 109.5
C2 C1 H1B 109.5
H1A C1 H1B 109.5
C2 C1 H1C 109.5
H1A C1 H1C 109.5
H1B C1 H1C 109.5
N1 C2 C3 111.3(8)
N1 C2 C1 124.1(9)
C3 C2 C1 124.5(9)
N2 C3 C4 122.4(9)
N2 C3 C2 114.3(9)
C4 C3 C2 123.1(9)
C5 C4 C3 118.3(10)
C5 C4 H4A 120.9
C3 C4 H4A 120.9
C6 C5 C4 119.6(10)
C6 C5 H5A 120.2
C4 C5 H5A 120.2
C5 C6 C7 119.3(10)
C5 C6 H6A 120.4
C7 C6 H6A 120.4
N2 C7 C6 123.0(9)
N2 C7 H7A 118.5
C6 C7 H7A 118.5
C9 C8 H8A 109.5
C9 C8 H8B 109.5
H8A C8 H8B 109.5
C9 C8 H8C 109.5
H8A C8 H8C 109.5
H8B C8 H8C 109.5
N3 C9 C8 123.8(9)
N3 C9 C10 111.8(8)
C8 C9 C10 124.2(8)
N4 C10 C11 121.3(8)
N4 C10 C9 114.8(8)
C11 C10 C9 123.8(9)
C12 C11 C10 119.7(10)
C12 C11 H11A 120.1
C10 C11 H11A 120.1
C13 C12 C11 117.4(10)
C13 C12 H12A 121.3
C11 C12 H12A 121.3
C12 C13 C14 121.0(11)
C12 C13 H13A 119.5
C14 C13 H13A 119.5
N4 C14 C13 121.8(10)
N4 C14 H14A 119.1
C13 C14 H14A 119.1
C16 C15 H15A 109.5
C16 C15 H15B 109.5
H15A C15 H15B 109.5
C16 C15 H15C 109.5
H15A C15 H15C 109.5
H15B C15 H15C 109.5
N5 C16 C17 111.5(9)
N5 C16 C15 123.9(10)
C17 C16 C15 124.5(9)
N6 C17 C18 120.3(10)
N6 C17 C16 115.1(8)
C18 C17 C16 124.5(10)
C19 C18 C17 118.8(11)
C19 C18 H18A 120.6
C17 C18 H18A 120.6
C18 C19 C20 119.8(10)
C18 C19 H19A 120.1
C20 C19 H19A 120.1
C21 C20 C19 117.8(11)
C21 C20 H20A 121.1
C19 C20 H20A 121.1
N6 C21 C20 124.2(11)
N6 C21 H21A 117.9
C20 C21 H21A 117.9
C22 N7 C29 107.9(8)
C22 N7 Hf1 121.7(6)
C29 N7 Hf1 122.1(6)
C30 N8 C29 122.5(8)
C30 N9 C37 108.4(8)
C30 N9 Hf1 123.7(6)
C37 N9 Hf1 124.4(6)
C38 N10 C37 124.5(8)
C45 N11 C38 107.5(8)
C45 N11 Hf1 124.4(6)
C38 N11 Hf1 122.9(6)
C46 N12 C45 123.5(9)
C53 N13 C46 107.7(8)
C53 N13 Hf1 120.0(6)
C46 N13 Hf1 122.8(6)
C53 N14 C22 122.6(9)
N14 C22 N7 126.8(9)
N14 C22 C23 124.4(9)
N7 C22 C23 108.8(9)
C28 C23 C24 121.4(9)
C28 C23 C22 107.0(8)
C24 C23 C22 131.6(10)
C25 C24 C23 116.7(10)
C25 C24 H24A 121.6
C23 C24 H24A 121.6
C24 C25 C26 121.6(10)
C24 C25 H25A 119.2
C26 C25 H25A 119.2
C27 C26 C25 122.3(10)
C27 C26 H26A 118.9
C25 C26 H26A 118.9
C26 C27 C28 117.3(11)
C26 C27 H27A 121.4
C28 C27 H27A 121.4
C23 C28 C27 120.6(9)
C23 C28 C29 106.4(9)
C27 C28 C29 132.9(10)
N8 C29 N7 128.4(9)
N8 C29 C28 121.7(9)
N7 C29 C28 109.9(9)
N8 C30 N9 127.7(9)
N8 C30 C31 122.8(9)
N9 C30 C31 109.3(8)
C36 C31 C32 122.2(10)
C36 C31 C30 105.8(9)
C32 C31 C30 131.9(10)
C31 C32 C33 116.5(10)
C31 C32 H32A 121.7
C33 C32 H32A 121.7
C34 C33 C32 121.2(10)
C34 C33 H33A 119.4
C32 C33 H33A 119.4
C33 C34 C35 123.1(10)
C33 C34 H34A 118.5
C35 C34 H34A 118.5
C34 C35 C36 115.8(10)
C34 C35 H35A 122.1
C36 C35 H35A 122.1
C31 C36 C35 121.1(10)
C31 C36 C37 108.0(9)
C35 C36 C37 130.8(10)
N10 C37 N9 127.3(8)
N10 C37 C36 124.3(9)
N9 C37 C36 108.4(8)
N10 C38 N11 127.0(9)
N10 C38 C39 123.5(9)
N11 C38 C39 109.5(9)
C40 C39 C38 133.2(11)
C40 C39 C44 119.7(10)
C38 C39 C44 107.0(9)
C41 C40 C39 117.7(11)
C41 C40 H40A 121.1
C39 C40 H40A 121.1
C40 C41 C42 121.6(11)
C40 C41 H41A 119.2
C42 C41 H41A 119.2
C43 C42 C41 121.9(11)
C43 C42 H42A 119.0
C41 C42 H42A 119.0
C44 C43 C42 117.2(11)
C44 C43 H43A 121.4
C42 C43 H43A 121.4
C43 C44 C39 121.8(10)
C43 C44 C45 132.8(10)
C39 C44 C45 105.4(9)
N12 C45 N11 126.8(9)
N12 C45 C44 122.7(9)
N11 C45 C44 110.5(9)
N12 C46 N13 127.6(9)
N12 C46 C47 123.9(10)
N13 C46 C47 108.5(8)
C52 C47 C48 121.6(9)
C52 C47 C46 107.1(9)
C48 C47 C46 131.3(10)
C49 C48 C47 116.3(11)
C49 C48 H48A 121.9
C47 C48 H48A 121.9
C50 C49 C48 121.9(11)
C50 C49 H49A 119.1
C48 C49 H49A 119.1
C49 C50 C51 123.2(11)
C49 C50 H50A 118.4
C51 C50 H50A 118.4
C50 C51 C52 115.2(10)
C50 C51 H51A 122.4
C52 C51 H51A 122.4
C47 C52 C51 121.7(9)
C47 C52 C53 107.1(9)
C51 C52 C53 131.2(10)
N14 C53 N13 127.7(9)
N14 C53 C52 122.7(9)
N13 C53 C52 109.6(8)
O3S Cl1S O2S 110.5(6)
O3S Cl1S O4S 109.2(6)
O2S Cl1S O4S 109.2(7)
O3S Cl1S O1S 109.5(6)
O2S Cl1S O1S 108.8(7)
O4S Cl1S O1S 109.6(5)

loop_
_geom_bond_atom_site_label_1
_geom_bond_atom_site_label_2
_geom_bond_distance
Hf1 O3 2.096(7)
Hf1 O2 2.120(6)
Hf1 O1 2.126(6)
Hf1 N13 2.219(8)
Hf1 N7 2.225(8)
Hf1 N9 2.234(7)
Hf1 N11 2.241(7)
Fe1 N1 1.878(8)
Fe1 N5 1.888(8)
Fe1 N3 1.897(8)
Fe1 N2 1.962(8)
Fe1 N4 1.970(7)
Fe1 N6 1.974(7)
O1 N1 1.349(10)
O2 N3 1.343(9)
O3 N5 1.343(10)
N1 C2 1.307(12)
N2 C7 1.334(12)
N2 C3 1.353(13)
N3 C9 1.285(12)
N4 C14 1.328(13)
N4 C10 1.338(12)
N5 C16 1.303(12)
N6 C21 1.293(13)
N6 C17 1.365(14)
C1 C2 1.504(14)
C1 H1A 0.9800
C1 H1B 0.9800
C1 H1C 0.9800
C2 C3 1.448(14)
C3 C4 1.384(15)
C4 C5 1.374(15)
C4 H4A 0.9500
C5 C6 1.363(15)
C5 H5A 0.9500
C6 C7 1.367(14)
C6 H6A 0.9500
C7 H7A 0.9500
C8 C9 1.458(14)
C8 H8A 0.9800
C8 H8B 0.9800
C8 H8C 0.9800
C9 C10 1.461(13)
C10 C11 1.385(13)
C11 C12 1.384(15)
C11 H11A 0.9500
C12 C13 1.354(16)
C12 H12A 0.9500
C13 C14 1.370(15)
C13 H13A 0.9500
C14 H14A 0.9500
C15 C16 1.468(15)
C15 H15A 0.9800
C15 H15B 0.9800
C15 H15C 0.9800
C16 C17 1.437(15)
C17 C18 1.396(14)
C18 C19 1.365(17)
C18 H18A 0.9500
C19 C20 1.383(17)
C19 H19A 0.9500
C20 C21 1.368(14)
C20 H20A 0.9500
C21 H21A 0.9500
N7 C22 1.362(12)
N7 C29 1.363(13)
N8 C30 1.329(12)
N8 C29 1.336(13)
N9 C30 1.350(12)
N9 C37 1.372(12)
N10 C38 1.310(13)
N10 C37 1.324(12)
N11 C45 1.364(13)
N11 C38 1.385(12)
N12 C46 1.305(13)
N12 C45 1.316(13)
N13 C53 1.365(12)
N13 C46 1.391(13)
N14 C53 1.301(12)
N14 C22 1.319(13)
C22 C23 1.454(14)
C23 C28 1.373(14)
C23 C24 1.416(14)
C24 C25 1.342(15)
C24 H24A 0.9500
C25 C26 1.392(17)
C25 H25A 0.9500
C26 C27 1.354(16)
C26 H26A 0.9500
C27 C28 1.390(15)
C27 H27A 0.9500
C28 C29 1.437(13)
C30 C31 1.448(13)
C31 C36 1.372(15)
C31 C32 1.377(15)
C32 C33 1.386(15)
C32 H32A 0.9500
C33 C34 1.360(16)
C33 H33A 0.9500
C34 C35 1.376(16)
C34 H34A 0.9500
C35 C36 1.397(14)
C35 H35A 0.9500
C36 C37 1.427(14)
C38 C39 1.420(14)
C39 C40 1.395(15)
C39 C44 1.420(15)
C40 C41 1.358(17)
C40 H40A 0.9500
C41 C42 1.384(19)
C41 H41A 0.9500
C42 C43 1.380(17)
C42 H42A 0.9500
C43 C44 1.352(15)
C43 H43A 0.9500
C44 C45 1.433(14)
C46 C47 1.457(14)
C47 C52 1.369(14)
C47 C48 1.396(15)
C48 C49 1.358(15)
C48 H48A 0.9500
C49 C50 1.356(16)
C49 H49A 0.9500
C50 C51 1.381(16)
C50 H50A 0.9500
C51 C52 1.386(14)
C51 H51A 0.9500
C52 C53 1.452(14)
Cl1S O3S 1.399(9)
Cl1S O2S 1.416(10)
Cl1S O4S 1.418(9)
Cl1S O1S 1.420(10)

loop_
_geom_torsion_atom_site_label_1
_geom_torsion_atom_site_label_2
_geom_torsion_atom_site_label_3
_geom_torsion_atom_site_label_4
_geom_torsion
Hf1 O1 N1 C2 -133.7(7)
Hf1 O1 N1 Fe1 45.7(8)
N5 Fe1 N1 C2 -161.9(7)
N3 Fe1 N1 C2 109.3(7)
N2 Fe1 N1 C2 10.0(7)
N4 Fe1 N1 C2 68.9(18)
N6 Fe1 N1 C2 -81.3(7)
N5 Fe1 N1 O1 18.7(6)
N3 Fe1 N1 O1 -70.2(6)
N2 Fe1 N1 O1 -169.5(6)
N4 Fe1 N1 O1 -110.5(16)
N6 Fe1 N1 O1 99.3(6)
Hf1 O2 N3 C9 -122.8(7)
Hf1 O2 N3 Fe1 48.8(8)
N1 Fe1 N3 C9 -170.8(7)
N5 Fe1 N3 C9 97.7(7)
N2 Fe1 N3 C9 -90.5(7)
N4 Fe1 N3 C9 1.5(7)
N6 Fe1 N3 C9 59.2(17)
N1 Fe1 N3 O2 17.8(6)
N5 Fe1 N3 O2 -73.7(6)
N2 Fe1 N3 O2 98.1(6)
N4 Fe1 N3 O2 -169.9(7)
N6 Fe1 N3 O2 -112.2(13)
Hf1 O3 N5 C16 -135.0(7)
Hf1 O3 N5 Fe1 39.5(9)
N1 Fe1 N5 C16 107.9(8)
N3 Fe1 N5 C16 -161.7(8)
N2 Fe1 N5 C16 63.4(19)
N4 Fe1 N5 C16 -81.2(8)
N6 Fe1 N5 C16 9.8(8)
N1 Fe1 N5 O3 -66.4(7)
N3 Fe1 N5 O3 24.0(7)
N2 Fe1 N5 O3 -110.9(16)
N4 Fe1 N5 O3 104.4(7)
N6 Fe1 N5 O3 -164.6(7)
O1 N1 C2 C3 171.7(7)
Fe1 N1 C2 C3 -7.7(10)
O1 N1 C2 C1 -4.5(13)
Fe1 N1 C2 C1 176.0(7)
C7 N2 C3 C4 -1.0(13)
Fe1 N2 C3 C4 -175.8(7)
C7 N2 C3 C2 -176.6(8)
Fe1 N2 C3 C2 8.7(10)
N1 C2 C3 N2 -1.1(11)
C1 C2 C3 N2 175.1(8)
N1 C2 C3 C4 -176.7(9)
C1 C2 C3 C4 -0.4(15)
N2 C3 C4 C5 1.1(14)
C2 C3 C4 C5 176.3(9)
C3 C4 C5 C6 -0.7(14)
C4 C5 C6 C7 0.2(14)
C3 N2 C7 C6 0.5(13)
Fe1 N2 C7 C6 174.2(7)
C5 C6 C7 N2 -0.1(14)
O2 N3 C9 C8 -2.6(13)
Fe1 N3 C9 C8 -174.4(7)
O2 N3 C9 C10 173.1(7)
Fe1 N3 C9 C10 1.3(10)
C14 N4 C10 C11 0.5(14)
Fe1 N4 C10 C11 -175.9(7)
C14 N4 C10 C9 -177.6(9)
Fe1 N4 C10 C9 6.0(10)
N3 C9 C10 N4 -4.9(12)
C8 C9 C10 N4 170.8(9)
N3 C9 C10 C11 177.1(9)
C8 C9 C10 C11 -7.2(15)
N4 C10 C11 C12 0.3(15)
C9 C10 C11 C12 178.2(10)
C10 C11 C12 C13 -0.3(17)
C11 C12 C13 C14 -0.6(18)
C10 N4 C14 C13 -1.4(16)
Fe1 N4 C14 C13 174.4(9)
C12 C13 C14 N4 1.5(19)
O3 N5 C16 C17 169.5(8)
Fe1 N5 C16 C17 -5.3(12)
O3 N5 C16 C15 -9.5(15)
Fe1 N5 C16 C15 175.7(8)
C21 N6 C17 C18 2.6(14)
Fe1 N6 C17 C18 -171.3(8)
C21 N6 C17 C16 -173.5(9)
Fe1 N6 C17 C16 12.6(11)
N5 C16 C17 N6 -5.4(13)
C15 C16 C17 N6 173.6(10)
N5 C16 C17 C18 178.8(10)
C15 C16 C17 C18 -2.3(17)
N6 C17 C18 C19 -1.6(15)
C16 C17 C18 C19 174.0(10)
C17 C18 C19 C20 -1.4(16)
C18 C19 C20 C21 3.5(16)
C17 N6 C21 C20 -0.4(15)
Fe1 N6 C21 C20 172.3(8)
C19 C20 C21 N6 -2.7(16)
C53 N14 C22 N7 7.0(14)
C53 N14 C22 C23 -176.2(9)
C29 N7 C22 N14 179.1(9)
Hf1 N7 C22 N14 30.2(13)
C29 N7 C22 C23 1.9(10)
Hf1 N7 C22 C23 -147.0(6)
N14 C22 C23 C28 -178.5(8)
N7 C22 C23 C28 -1.2(10)
N14 C22 C23 C24 0.8(16)
N7 C22 C23 C24 178.1(10)
C28 C23 C24 C25 2.6(15)
C22 C23 C24 C25 -176.6(10)
C23 C24 C25 C26 -0.5(16)
C24 C25 C26 C27 -1.9(18)
C25 C26 C27 C28 2.2(17)
C24 C23 C28 C27 -2.3(15)
C22 C23 C28 C27 177.1(9)
C24 C23 C28 C29 -179.3(9)
C22 C23 C28 C29 0.0(10)
C26 C27 C28 C23 -0.1(15)
C26 C27 C28 C29 176.0(10)
C30 N8 C29 N7 0.6(14)
C30 N8 C29 C28 -178.8(8)
C22 N7 C29 N8 178.7(9)
Hf1 N7 C29 N8 -32.5(12)
C22 N7 C29 C28 -1.9(10)
Hf1 N7 C29 C28 146.9(6)
C23 C28 C29 N8 -179.4(8)
C27 C28 C29 N8 4.1(16)
C23 C28 C29 N7 1.2(10)
C27 C28 C29 N7 -175.4(10)
C29 N8 C30 N9 1.6(15)
C29 N8 C30 C31 -173.6(8)
C37 N9 C30 N8 -171.6(9)
Hf1 N9 C30 N8 28.9(13)
C37 N9 C30 C31 4.2(10)
Hf1 N9 C30 C31 -155.3(6)
N8 C30 C31 C36 171.9(9)
N9 C30 C31 C36 -4.1(11)
N8 C30 C31 C32 -11.3(16)
N9 C30 C31 C32 172.7(10)
C36 C31 C32 C33 -1.2(15)
C30 C31 C32 C33 -177.6(10)
C31 C32 C33 C34 -0.8(15)
C32 C33 C34 C35 2.2(17)
C33 C34 C35 C36 -1.3(15)
C32 C31 C36 C35 2.1(15)
C30 C31 C36 C35 179.3(9)
C32 C31 C36 C37 -174.8(9)
C30 C31 C36 C37 2.4(11)
C34 C35 C36 C31 -0.8(14)
C34 C35 C36 C37 175.3(10)
C38 N10 C37 N9 -6.2(15)
C38 N10 C37 C36 173.1(9)
C30 N9 C37 N10 176.7(9)
Hf1 N9 C37 N10 -24.0(13)
C30 N9 C37 C36 -2.6(10)
Hf1 N9 C37 C36 156.7(6)
C31 C36 C37 N10 -179.4(9)
C35 C36 C37 N10 4.2(17)
C31 C36 C37 N9 0.0(11)
C35 C36 C37 N9 -176.4(10)
C37 N10 C38 N11 1.8(15)
C37 N10 C38 C39 -174.6(9)
C45 N11 C38 N10 -173.0(9)
Hf1 N11 C38 N10 31.5(13)
C45 N11 C38 C39 3.8(10)
Hf1 N11 C38 C39 -151.7(6)
N10 C38 C39 C40 -4.5(18)
N11 C38 C39 C40 178.5(11)
N10 C38 C39 C44 173.8(9)
N11 C38 C39 C44 -3.2(11)
C38 C39 C40 C41 177.9(11)
C44 C39 C40 C41 -0.2(16)
C39 C40 C41 C42 -0.4(19)
C40 C41 C42 C43 0(2)
C41 C42 C43 C44 0.7(19)
C42 C43 C44 C39 -1.3(16)
C42 C43 C44 C45 -179.8(11)
C40 C39 C44 C43 1.1(16)
C38 C39 C44 C43 -177.5(9)
C40 C39 C44 C45 179.9(9)
C38 C39 C44 C45 1.3(11)
C46 N12 C45 N11 -2.3(16)
C46 N12 C45 C44 176.7(9)
C38 N11 C45 N12 176.2(9)
Hf1 N11 C45 N12 -28.9(13)
C38 N11 C45 C44 -2.9(10)
Hf1 N11 C45 C44 152.0(6)
C43 C44 C45 N12 0.5(18)
C39 C44 C45 N12 -178.2(9)
C43 C44 C45 N11 179.6(11)
C39 C44 C45 N11 1.0(11)
C45 N12 C46 N13 -0.1(16)
C45 N12 C46 C47 179.7(9)
C53 N13 C46 N12 179.4(10)
Hf1 N13 C46 N12 33.2(13)
C53 N13 C46 C47 -0.5(10)
Hf1 N13 C46 C47 -146.6(6)
N12 C46 C47 C52 -177.4(9)
N13 C46 C47 C52 2.4(11)
N12 C46 C47 C48 0.2(17)
N13 C46 C47 C48 -180.0(10)
C52 C47 C48 C49 -1.0(15)
C46 C47 C48 C49 -178.3(10)
C47 C48 C49 C50 3.2(16)
C48 C49 C50 C51 -5.0(17)
C49 C50 C51 C52 4.0(16)
C48 C47 C52 C51 0.4(15)
C46 C47 C52 C51 178.2(9)
C48 C47 C52 C53 178.8(9)
C46 C47 C52 C53 -3.3(10)
C50 C51 C52 C47 -1.8(15)
C50 C51 C52 C53 -179.8(10)
C22 N14 C53 N13 -3.2(15)
C22 N14 C53 C52 174.1(8)
C46 N13 C53 N14 176.0(9)
Hf1 N13 C53 N14 -36.8(12)
C46 N13 C53 C52 -1.6(10)
Hf1 N13 C53 C52 145.6(6)
C47 C52 C53 N14 -174.6(9)
C51 C52 C53 N14 3.7(16)
C47 C52 C53 N13 3.1(11)
C51 C52 C53 N13 -178.6(10)
